data_7008546
loop_
_publ_author_name
'Cheung, Mak-Shuen'
'Chan, Hoi-Shan'
'Xie, Zuowei'

_publ_section_title
;
 Synthesis and structural characterization of mono- and bisfunctional
 o-carboranes.
;
_journal_issue 14
_journal_name_full 'Dalton transactions (Cambridge, England : 2003)'
_journal_page_first 2375
_journal_page_last 2381
_journal_paper_doi 10.1039/b504076k
_journal_year 2005
_chemical_formula_sum 'C6 H18 B10 O'
_chemical_formula_weight 214.30
_chemical_name_systematic
;
?
;
_space_group_IT_number 14
_symmetry_cell_setting monoclinic
_symmetry_space_group_name_Hall '-P 2ybc'
_symmetry_space_group_name_H-M 'P 1 21/c 1'
_atom_sites_solution_hydrogens geom
_atom_sites_solution_primary direct
_atom_sites_solution_secondary difmap
_audit_creation_method SHELXL-97
_cell_angle_alpha 90.00
_cell_angle_beta 100.8430(10)
_cell_angle_gamma 90.00
_cell_formula_units_Z 8
_cell_length_a 13.3919(8)
_cell_length_b 7.7928(5)
_cell_length_c 25.8501(15)
_cell_measurement_temperature 293(2)
_cell_volume 2649.6(3)
_computing_structure_refinement 'SHELXL-97 (Sheldrick, 1997)'
_computing_structure_solution 'SHELXS-97 (Sheldrick, 1990)'
_diffrn_ambient_temperature 293(2)
_diffrn_measured_fraction_theta_full 0.997
_diffrn_measured_fraction_theta_max 0.997
_diffrn_radiation_monochromator graphite
_diffrn_radiation_source 'fine-focus sealed tube'
_diffrn_radiation_type MoK\a
_diffrn_radiation_wavelength 0.71073
_diffrn_reflns_av_R_equivalents 0.0713
_diffrn_reflns_av_sigmaI/netI 0.0631
_diffrn_reflns_limit_h_max 15
_diffrn_reflns_limit_h_min -12
_diffrn_reflns_limit_k_max 8
_diffrn_reflns_limit_k_min -8
_diffrn_reflns_limit_l_max 29
_diffrn_reflns_limit_l_min -29
_diffrn_reflns_number 12538
_diffrn_reflns_theta_full 24.00
_diffrn_reflns_theta_max 24.00
_diffrn_reflns_theta_min 1.55
_exptl_absorpt_coefficient_mu 0.054
_exptl_absorpt_correction_T_max 1.0000
_exptl_absorpt_correction_T_min 0.9735
_exptl_absorpt_correction_type sadabs
_exptl_crystal_colour colorless
_exptl_crystal_density_diffrn 1.074
_exptl_crystal_density_method 'not measured'
_exptl_crystal_description block
_exptl_crystal_F_000 896
_exptl_crystal_size_max 0.50
_exptl_crystal_size_mid 0.40
_exptl_crystal_size_min 0.20
_refine_diff_density_max 0.306
_refine_diff_density_min -0.335
_refine_diff_density_rms 0.063
_refine_ls_extinction_method none
_refine_ls_goodness_of_fit_ref 1.061
_refine_ls_hydrogen_treatment 'riding model'
_refine_ls_matrix_type full
_refine_ls_number_parameters 307
_refine_ls_number_reflns 4141
_refine_ls_number_restraints 2
_refine_ls_restrained_S_all 1.074
_refine_ls_R_factor_all 0.1532
_refine_ls_R_factor_gt 0.1023
_refine_ls_shift/su_max 0.000
_refine_ls_shift/su_mean 0.000
_refine_ls_structure_factor_coef Fsqd
_refine_ls_weighting_details 'calc w=1/[\s^2^(Fo^2^)+(0.1462P)^2^+2.8307P] where P=(Fo^2^+2Fc^2^)/3'
_refine_ls_weighting_scheme calc
_refine_ls_wR_factor_gt 0.2487
_refine_ls_wR_factor_ref 0.2949
_reflns_number_gt 2426
_reflns_number_total 4141
_reflns_threshold_expression >2sigma(I)
_cod_data_source_file b504076k.txt
_cod_data_source_block 8
_cod_original_sg_symbol_H-M P2(1)/c
_cod_database_code 7008546

loop_
_symmetry_equiv_pos_as_xyz
'x, y, z'
'-x, y+1/2, -z+1/2'
'-x, -y, -z'
'x, -y-1/2, z-1/2'

loop_
_atom_site_label
_atom_site_type_symbol
_atom_site_fract_x
_atom_site_fract_y
_atom_site_fract_z
_atom_site_U_iso_or_equiv
_atom_site_adp_type
_atom_site_occupancy
_atom_site_symmetry_multiplicity
_atom_site_calc_flag
_atom_site_refinement_flags
_atom_site_disorder_assembly
_atom_site_disorder_group
O1' O 0.3770(3) 0.3355(6) 0.48854(14) 0.0904(15) Uani 1 1 d . . .
H1' H 0.3989 0.3866 0.4653 0.136 Uiso 1 1 calc R . .
O1 O 0.5422(3) 1.0810(5) 0.06540(13) 0.0616(10) Uani 1 1 d . . .
H1 H 0.4896 1.1116 0.0460 0.092 Uiso 1 1 calc R . .
C1 C 0.4067(3) 0.9169(5) 0.14049(15) 0.0320(10) Uani 1 1 d . . .
C2 C 0.2821(3) 0.8685(5) 0.12416(16) 0.0382(11) Uani 1 1 d . . .
C11 C 0.4368(3) 1.1023(5) 0.13255(19) 0.0448(12) Uani 1 1 d . . .
H11A H 0.3854 1.1528 0.1053 0.054 Uiso 1 1 calc R . .
H11B H 0.4357 1.1648 0.1649 0.054 Uiso 1 1 calc R . .
C12 C 0.5392(3) 1.1293(6) 0.11762(18) 0.0473(12) Uani 1 1 d . . .
H12A H 0.5574 1.2495 0.1222 0.057 Uiso 1 1 calc R . .
H12B H 0.5896 1.0635 0.1414 0.057 Uiso 1 1 calc R . .
C13 C 0.2088(3) 1.0073(7) 0.1037(2) 0.0576(13) Uani 1 1 d D . .
H13A H 0.1908 1.0848 0.1277 0.069 Uiso 1 1 calc R . .
C14 C 0.1670(5) 1.0270(9) 0.0526(2) 0.100(2) Uani 1 1 d D . .
H14A H 0.1836 0.9514 0.0276 0.120 Uiso 1 1 calc R . .
H14B H 0.1216 1.1163 0.0421 0.120 Uiso 1 1 calc R . .
B3 B 0.3370(4) 0.8847(6) 0.18932(19) 0.0411(13) Uani 1 1 d . . .
H3 H 0.3188 0.9873 0.2153 0.049 Uiso 1 1 calc R . .
B4 B 0.4619(4) 0.8030(6) 0.19462(18) 0.0395(12) Uani 1 1 d . . .
H4 H 0.5255 0.8505 0.2245 0.047 Uiso 1 1 calc R . .
B5 B 0.4787(4) 0.7449(5) 0.13066(18) 0.0339(11) Uani 1 1 d . . .
H5 H 0.5534 0.7538 0.1190 0.041 Uiso 1 1 calc R . .
B6 B 0.3651(4) 0.7929(6) 0.08539(19) 0.0377(12) Uani 1 1 d . . .
H6 H 0.3654 0.8352 0.0448 0.045 Uiso 1 1 calc R . .
B7 B 0.2505(4) 0.7199(7) 0.1667(2) 0.0484(14) Uani 1 1 d . . .
H7 H 0.1757 0.7132 0.1783 0.058 Uiso 1 1 calc R . .
B8 B 0.3631(4) 0.6742(7) 0.2115(2) 0.0495(14) Uani 1 1 d . . .
H8 H 0.3625 0.6363 0.2524 0.059 Uiso 1 1 calc R . .
B9 B 0.4519(4) 0.5858(6) 0.1749(2) 0.0441(13) Uani 1 1 d . . .
H9 H 0.5090 0.4899 0.1919 0.053 Uiso 1 1 calc R . .
B10 B 0.3898(4) 0.5794(6) 0.1071(2) 0.0448(14) Uani 1 1 d . . .
H10 H 0.4063 0.4790 0.0800 0.054 Uiso 1 1 calc R . .
B11 B 0.2667(4) 0.6607(7) 0.1027(2) 0.0504(14) Uani 1 1 d . . .
H11 H 0.2028 0.6152 0.0726 0.060 Uiso 1 1 calc R . .
B12 B 0.3196(4) 0.5351(7) 0.1576(2) 0.0501(14) Uani 1 1 d . . .
H12 H 0.2909 0.4058 0.1635 0.060 Uiso 1 1 calc R . .
C1' C 0.1781(3) 0.0661(5) 0.40301(16) 0.0403(11) Uani 1 1 d . . .
C2' C 0.1302(3) 0.0755(5) 0.33795(17) 0.0421(11) Uani 1 1 d . . .
C11' C 0.2372(4) 0.2208(6) 0.42746(19) 0.0559(13) Uani 1 1 d . . .
H11C H 0.2578 0.2876 0.3996 0.067 Uiso 1 1 calc R . .
H11D H 0.1922 0.2920 0.4437 0.067 Uiso 1 1 calc R . .
C12' C 0.3298(4) 0.1810(7) 0.46797(19) 0.0679(16) Uani 1 1 d . . .
H12C H 0.3108 0.1140 0.4962 0.081 Uiso 1 1 calc R . .
H12D H 0.3771 0.1138 0.4521 0.081 Uiso 1 1 calc R . .
C13' C 0.1442(4) 0.2354(7) 0.3094(2) 0.0630(14) Uani 1 1 d D . .
H13B H 0.0976 0.3233 0.3102 0.076 Uiso 1 1 calc R . .
C14' C 0.2190(5) 0.2639(9) 0.2822(2) 0.092(2) Uani 1 1 d D . .
H14C H 0.2672 0.1791 0.2804 0.110 Uiso 1 1 calc R . .
H14D H 0.2226 0.3683 0.2652 0.110 Uiso 1 1 calc R . .
B3' B 0.0500(4) 0.0951(7) 0.3821(2) 0.0496(14) Uani 1 1 d . . .
H3' H 0.0102 0.2143 0.3888 0.060 Uiso 1 1 calc R . .
B4' B 0.0975(5) -0.0458(8) 0.4337(3) 0.0619(17) Uani 1 1 d . . .
H4' H 0.0879 -0.0199 0.4743 0.074 Uiso 1 1 calc R . .
B5' B 0.2089(4) -0.1414(7) 0.4205(3) 0.0569(16) Uani 1 1 d . . .
H5' H 0.2718 -0.1783 0.4524 0.068 Uiso 1 1 calc R . .
B6' B 0.2306(4) -0.0578(7) 0.3600(2) 0.0496(14) Uani 1 1 d . . .
H6' H 0.3078 -0.0374 0.3524 0.060 Uiso 1 1 calc R . .
B7' B 0.0164(4) -0.0268(8) 0.3236(2) 0.0569(16) Uani 1 1 d . . .
H7' H -0.0465 0.0121 0.2919 0.068 Uiso 1 1 calc R . .
B8' B -0.0051(4) -0.1090(8) 0.3837(3) 0.0634(17) Uani 1 1 d . . .
H8' H -0.0826 -0.1252 0.3914 0.076 Uiso 1 1 calc R . .
B9' B 0.0928(5) -0.2561(8) 0.4074(3) 0.071(2) Uani 1 1 d . . .
H9' H 0.0794 -0.3690 0.4307 0.085 Uiso 1 1 calc R . .
B10' B 0.1766(5) -0.2630(7) 0.3618(3) 0.0668(19) Uani 1 1 d . . .
H10' H 0.2187 -0.3797 0.3552 0.080 Uiso 1 1 calc R . .
B11' B 0.1288(5) -0.1217(7) 0.3093(2) 0.0584(16) Uani 1 1 d . . .
H11' H 0.1393 -0.1444 0.2687 0.070 Uiso 1 1 calc R . .
B12' B 0.0439(5) -0.2450(7) 0.3396(3) 0.0631(18) Uani 1 1 d . . .
H12' H -0.0011 -0.3507 0.3187 0.076 Uiso 1 1 calc R . .

loop_
_atom_site_aniso_label
_atom_site_aniso_U_11
_atom_site_aniso_U_22
_atom_site_aniso_U_33
_atom_site_aniso_U_23
_atom_site_aniso_U_13
_atom_site_aniso_U_12
O1' 0.101(3) 0.105(3) 0.062(2) -0.021(2) 0.010(2) -0.061(3)
O1 0.055(2) 0.070(2) 0.063(2) 0.0100(18) 0.0177(17) -0.0037(18)
C1 0.032(2) 0.020(2) 0.046(2) -0.0047(17) 0.0114(18) -0.0001(18)
C2 0.033(2) 0.032(2) 0.051(3) -0.0017(19) 0.009(2) -0.0012(19)
C11 0.048(3) 0.018(2) 0.072(3) -0.008(2) 0.019(2) -0.002(2)
C12 0.043(3) 0.034(2) 0.064(3) 0.001(2) 0.006(2) -0.006(2)
C13 0.043(3) 0.054(3) 0.076(4) 0.002(3) 0.012(3) 0.010(3)
C14 0.094(5) 0.108(6) 0.093(5) 0.020(4) 0.003(4) 0.058(4)
B3 0.048(3) 0.037(3) 0.042(3) -0.008(2) 0.019(2) -0.001(2)
B4 0.047(3) 0.036(3) 0.036(3) -0.008(2) 0.007(2) 0.002(2)
B5 0.043(3) 0.022(2) 0.039(3) -0.0032(19) 0.014(2) 0.006(2)
B6 0.049(3) 0.025(2) 0.038(3) -0.002(2) 0.004(2) -0.001(2)
B7 0.043(3) 0.048(3) 0.061(3) 0.000(3) 0.026(3) -0.011(3)
B8 0.067(4) 0.045(3) 0.042(3) -0.001(2) 0.023(3) 0.003(3)
B9 0.058(3) 0.028(3) 0.047(3) 0.004(2) 0.009(3) 0.007(3)
B10 0.072(4) 0.017(2) 0.046(3) -0.005(2) 0.013(3) -0.002(2)
B11 0.050(3) 0.042(3) 0.057(3) -0.012(3) 0.002(3) -0.016(3)
B12 0.064(4) 0.029(3) 0.058(3) 0.004(2) 0.015(3) -0.015(3)
C1' 0.039(3) 0.037(2) 0.043(2) -0.0034(19) 0.003(2) -0.001(2)
C2' 0.042(3) 0.035(2) 0.048(3) -0.003(2) 0.005(2) 0.005(2)
C11' 0.057(3) 0.049(3) 0.059(3) -0.017(2) 0.004(2) -0.007(3)
C12' 0.071(4) 0.075(4) 0.050(3) 0.007(3) -0.006(3) -0.039(3)
C13' 0.068(4) 0.052(3) 0.067(3) 0.002(3) 0.007(3) 0.006(3)
C14' 0.123(6) 0.073(4) 0.084(4) 0.004(3) 0.035(4) -0.013(4)
B3' 0.034(3) 0.044(3) 0.074(4) -0.011(3) 0.016(3) 0.008(3)
B4' 0.060(4) 0.064(4) 0.066(4) -0.002(3) 0.024(3) -0.009(3)
B5' 0.041(3) 0.041(3) 0.082(4) 0.017(3) -0.006(3) -0.001(3)
B6' 0.037(3) 0.034(3) 0.082(4) -0.010(3) 0.020(3) 0.006(2)
B7' 0.045(3) 0.049(3) 0.067(4) -0.008(3) -0.012(3) -0.007(3)
B8' 0.038(3) 0.053(4) 0.103(5) -0.004(3) 0.022(3) -0.006(3)
B9' 0.054(4) 0.050(4) 0.104(5) 0.026(3) 0.005(4) -0.012(3)
B10' 0.046(4) 0.033(3) 0.118(6) -0.014(3) 0.009(4) 0.011(3)
B11' 0.064(4) 0.045(3) 0.067(4) -0.025(3) 0.013(3) -0.002(3)
B12' 0.051(4) 0.036(3) 0.098(5) -0.018(3) 0.003(3) -0.006(3)

loop_
_atom_type_symbol
_atom_type_description
_atom_type_scat_dispersion_real
_atom_type_scat_dispersion_imag
_atom_type_scat_source
C C 0.0033 0.0016 'International Tables Vol C Tables 4.2.6.8 and 6.1.1.4'
H H 0.0000 0.0000 'International Tables Vol C Tables 4.2.6.8 and 6.1.1.4'
B B 0.0013 0.0007 'International Tables Vol C Tables 4.2.6.8 and 6.1.1.4'
O O 0.0106 0.0060 'International Tables Vol C Tables 4.2.6.8 and 6.1.1.4'

loop_
_geom_angle_atom_site_label_1
_geom_angle_atom_site_label_2
_geom_angle_atom_site_label_3
_geom_angle
_geom_angle_site_symmetry_1
_geom_angle_site_symmetry_3
_geom_angle_publ_flag
C11 C1 C2 116.9(3) . . ?
C11 C1 B5 123.8(3) . . ?
C2 C1 B5 110.4(3) . . ?
C11 C1 B4 121.3(4) . . ?
C2 C1 B4 110.2(3) . . ?
B5 C1 B4 62.7(3) . . ?
C11 C1 B3 115.4(3) . . ?
C2 C1 B3 60.3(3) . . ?
B5 C1 B3 113.3(3) . . ?
B4 C1 B3 62.2(3) . . ?
C11 C1 B6 118.2(3) . . ?
C2 C1 B6 61.1(3) . . ?
B5 C1 B6 62.5(3) . . ?
B4 C1 B6 114.2(3) . . ?
B3 C1 B6 112.9(3) . . ?
C13 C2 C1 118.8(3) . . ?
C13 C2 B7 119.7(4) . . ?
C1 C2 B7 110.2(3) . . ?
C13 C2 B3 115.4(4) . . ?
C1 C2 B3 61.0(3) . . ?
B7 C2 B3 61.8(3) . . ?
C13 C2 B11 122.7(4) . . ?
C1 C2 B11 110.3(3) . . ?
B7 C2 B11 62.5(3) . . ?
B3 C2 B11 113.1(3) . . ?
C13 C2 B6 119.5(4) . . ?
C1 C2 B6 60.6(2) . . ?
B7 C2 B6 114.0(3) . . ?
B3 C2 B6 113.0(3) . . ?
B11 C2 B6 62.8(3) . . ?
C12 C11 C1 116.3(3) . . ?
O1 C12 C11 113.5(4) . . ?
C14 C13 C2 123.9(5) . . ?
C2 B3 C1 58.7(2) . . ?
C2 B3 B8 106.0(3) . . ?
C1 B3 B8 105.8(3) . . ?
C2 B3 B7 58.9(3) . . ?
C1 B3 B7 106.1(3) . . ?
B8 B3 B7 60.1(3) . . ?
C2 B3 B4 105.9(3) . . ?
C1 B3 B4 58.3(3) . . ?
B8 B3 B4 60.7(3) . . ?
B7 B3 B4 108.5(4) . . ?
C1 B4 B9 105.3(3) . . ?
C1 B4 B5 58.5(2) . . ?
B9 B4 B5 60.1(3) . . ?
C1 B4 B3 59.4(3) . . ?
B9 B4 B3 107.6(4) . . ?
B5 B4 B3 107.7(3) . . ?
C1 B4 B8 105.5(4) . . ?
B9 B4 B8 60.6(3) . . ?
B5 B4 B8 108.4(3) . . ?
B3 B4 B8 59.1(3) . . ?
C1 B5 B9 105.4(3) . . ?
C1 B5 B4 58.8(3) . . ?
B9 B5 B4 59.9(3) . . ?
C1 B5 B6 59.5(3) . . ?
B9 B5 B6 108.7(4) . . ?
B4 B5 B6 108.6(3) . . ?
C1 B5 B10 105.1(3) . . ?
B9 B5 B10 60.7(3) . . ?
B4 B5 B10 108.1(3) . . ?
B6 B5 B10 59.6(3) . . ?
C1 B6 C2 58.3(2) . . ?
C1 B6 B10 104.7(3) . . ?
C2 B6 B10 103.8(3) . . ?
C1 B6 B5 58.0(2) . . ?
C2 B6 B5 104.7(3) . . ?
B10 B6 B5 60.4(3) . . ?
C1 B6 B11 104.7(3) . . ?
C2 B6 B11 58.0(3) . . ?
B10 B6 B11 58.8(3) . . ?
B5 B6 B11 107.1(3) . . ?
C2 B7 B12 105.6(3) . . ?
C2 B7 B3 59.3(3) . . ?
B12 B7 B3 108.3(4) . . ?
C2 B7 B8 106.0(4) . . ?
B12 B7 B8 60.8(3) . . ?
B3 B7 B8 59.9(3) . . ?
C2 B7 B11 59.0(3) . . ?
B12 B7 B11 59.9(3) . . ?
B3 B7 B11 108.2(4) . . ?
B8 B7 B11 108.8(4) . . ?
B3 B8 B7 60.0(3) . . ?
B3 B8 B12 107.4(4) . . ?
B7 B8 B12 59.5(3) . . ?
B3 B8 B4 60.2(3) . . ?
B7 B8 B4 108.0(4) . . ?
B12 B8 B4 107.5(3) . . ?
B3 B8 B9 107.4(3) . . ?
B7 B8 B9 107.7(4) . . ?
B12 B8 B9 60.2(3) . . ?
B4 B8 B9 59.3(3) . . ?
B4 B9 B5 60.1(3) . . ?
B4 B9 B12 107.6(4) . . ?
B5 B9 B12 107.7(4) . . ?
B4 B9 B10 107.7(3) . . ?
B5 B9 B10 60.0(3) . . ?
B12 B9 B10 59.5(3) . . ?
B4 B9 B8 60.0(3) . . ?
B5 B9 B8 107.9(3) . . ?
B12 B9 B8 59.5(3) . . ?
B10 B9 B8 107.2(4) . . ?
B11 B10 B6 61.3(3) . . ?
B11 B10 B5 108.7(3) . . ?
B6 B10 B5 60.0(3) . . ?
B11 B10 B12 59.8(3) . . ?
B6 B10 B12 108.8(4) . . ?
B5 B10 B12 107.5(3) . . ?
B11 B10 B9 108.2(4) . . ?
B6 B10 B9 108.0(3) . . ?
B5 B10 B9 59.3(3) . . ?
B12 B10 B9 60.1(3) . . ?
C2 B11 B10 105.5(3) . . ?
C2 B11 B12 105.0(4) . . ?
B10 B11 B12 60.9(3) . . ?
C2 B11 B7 58.6(3) . . ?
B10 B11 B7 108.2(4) . . ?
B12 B11 B7 59.5(3) . . ?
C2 B11 B6 59.2(3) . . ?
B10 B11 B6 59.8(3) . . ?
B12 B11 B6 108.5(4) . . ?
B7 B11 B6 107.9(3) . . ?
B7 B12 B11 60.6(3) . . ?
B7 B12 B8 59.7(3) . . ?
B11 B12 B8 108.5(4) . . ?
B7 B12 B10 107.8(4) . . ?
B11 B12 B10 59.3(3) . . ?
B8 B12 B10 108.5(4) . . ?
B7 B12 B9 108.0(4) . . ?
B11 B12 B9 108.0(4) . . ?
B8 B12 B9 60.3(3) . . ?
B10 B12 B9 60.4(3) . . ?
C11' C1' C2' 116.9(4) . . ?
C11' C1' B4' 122.9(4) . . ?
C2' C1' B4' 109.5(3) . . ?
C11' C1' B3' 116.1(4) . . ?
C2' C1' B3' 60.6(3) . . ?
B4' C1' B3' 61.8(3) . . ?
C11' C1' B5' 124.2(4) . . ?
C2' C1' B5' 109.4(3) . . ?
B4' C1' B5' 62.2(3) . . ?
B3' C1' B5' 112.7(4) . . ?
C11' C1' B6' 118.1(4) . . ?
C2' C1' B6' 60.3(3) . . ?
B4' C1' B6' 112.8(4) . . ?
B3' C1' B6' 112.2(3) . . ?
B5' C1' B6' 62.1(3) . . ?
C13' C2' C1' 118.4(4) . . ?
C13' C2' B7' 118.6(4) . . ?
C1' C2' B7' 110.8(4) . . ?
C13' C2' B11' 122.3(4) . . ?
C1' C2' B11' 111.4(4) . . ?
B7' C2' B11' 63.0(3) . . ?
C13' C2' B6' 120.9(4) . . ?
C1' C2' B6' 60.8(3) . . ?
B7' C2' B6' 113.9(4) . . ?
B11' C2' B6' 62.7(3) . . ?
C13' C2' B3' 114.3(4) . . ?
C1' C2' B3' 60.5(3) . . ?
B7' C2' B3' 62.6(3) . . ?
B11' C2' B3' 114.4(4) . . ?
B6' C2' B3' 112.5(4) . . ?
C12' C11' C1' 115.2(4) . . ?
O1' C12' C11' 109.8(5) . . ?
C14' C13' C2' 125.2(5) . . ?
C1' B3' C2' 58.9(3) . . ?
C1' B3' B4' 58.6(3) . . ?
C2' B3' B4' 105.6(4) . . ?
C1' B3' B8' 105.9(4) . . ?
C2' B3' B8' 104.6(4) . . ?
B4' B3' B8' 60.6(4) . . ?
C1' B3' B7' 106.1(4) . . ?
C2' B3' B7' 58.2(3) . . ?
B4' B3' B7' 108.2(4) . . ?
B8' B3' B7' 59.6(3) . . ?
C1' B4' B5' 59.3(3) . . ?
C1' B4' B3' 59.5(3) . . ?
B5' B4' B3' 108.5(4) . . ?
C1' B4' B9' 106.0(4) . . ?
B5' B4' B9' 60.2(3) . . ?
B3' B4' B9' 107.8(4) . . ?
C1' B4' B8' 106.0(4) . . ?
B5' B4' B8' 108.1(4) . . ?
B3' B4' B8' 59.9(3) . . ?
B9' B4' B8' 59.7(4) . . ?
C1' B5' B4' 58.6(3) . . ?
C1' B5' B9' 105.5(4) . . ?
B4' B5' B9' 60.3(4) . . ?
C1' B5' B6' 59.2(3) . . ?
B4' B5' B6' 107.6(4) . . ?
B9' B5' B6' 107.5(4) . . ?
C1' B5' B10' 105.7(4) . . ?
B4' B5' B10' 108.3(4) . . ?
B9' B5' B10' 60.2(4) . . ?
B6' B5' B10' 59.6(3) . . ?
C2' B6' C1' 58.9(3) . . ?
C2' B6' B10' 105.1(4) . . ?
C1' B6' B10' 105.9(4) . . ?
C2' B6' B5' 105.6(4) . . ?
C1' B6' B5' 58.7(3) . . ?
B10' B6' B5' 60.4(4) . . ?
C2' B6' B11' 58.5(3) . . ?
C1' B6' B11' 106.5(4) . . ?
B10' B6' B11' 60.1(4) . . ?
B5' B6' B11' 108.6(4) . . ?
C2' B7' B8' 105.5(4) . . ?
C2' B7' B3' 59.2(3) . . ?
B8' B7' B3' 59.8(3) . . ?
C2' B7' B12' 105.1(4) . . ?
B8' B7' B12' 60.2(4) . . ?
B3' B7' B12' 107.8(4) . . ?
C2' B7' B11' 58.7(3) . . ?
B8' B7' B11' 108.6(4) . . ?
B3' B7' B11' 108.1(4) . . ?
B12' B7' B11' 60.2(4) . . ?
B7' B8' B3' 60.6(3) . . ?
B7' B8' B9' 108.1(4) . . ?
B3' B8' B9' 108.0(4) . . ?
B7' B8' B12' 60.4(4) . . ?
B3' B8' B12' 108.6(4) . . ?
B9' B8' B12' 59.5(4) . . ?
B7' B8' B4' 108.1(4) . . ?
B3' B8' B4' 59.5(3) . . ?
B9' B8' B4' 60.2(4) . . ?
B12' B8' B4' 107.8(4) . . ?
B12' B9' B5' 108.5(5) . . ?
B12' B9' B8' 60.5(4) . . ?
B5' B9' B8' 107.9(4) . . ?
B12' B9' B4' 108.6(4) . . ?
B5' B9' B4' 59.5(4) . . ?
B8' B9' B4' 60.1(4) . . ?
B12' B9' B10' 60.1(4) . . ?
B5' B9' B10' 60.0(4) . . ?
B8' B9' B10' 108.1(5) . . ?
B4' B9' B10' 107.6(4) . . ?
B6' B10' B11' 60.4(3) . . ?
B6' B10' B12' 108.2(4) . . ?
B11' B10' B12' 60.4(4) . . ?
B6' B10' B9' 107.7(4) . . ?
B11' B10' B9' 107.9(4) . . ?
B12' B10' B9' 59.3(4) . . ?
B6' B10' B5' 60.1(3) . . ?
B11' B10' B5' 108.6(4) . . ?
B12' B10' B5' 107.6(4) . . ?
B9' B10' B5' 59.8(4) . . ?
C2' B11' B10' 104.8(4) . . ?
C2' B11' B7' 58.3(3) . . ?
B10' B11' B7' 107.3(4) . . ?
C2' B11' B12' 104.5(4) . . ?
B10' B11' B12' 59.7(4) . . ?
B7' B11' B12' 59.8(3) . . ?
C2' B11' B6' 58.8(3) . . ?
B10' B11' B6' 59.5(3) . . ?
B7' B11' B6' 107.0(4) . . ?
B12' B11' B6' 106.9(4) . . ?
B9' B12' B10' 60.6(4) . . ?
B9' B12' B8' 60.0(4) . . ?
B10' B12' B8' 108.1(4) . . ?
B9' B12' B7' 107.6(4) . . ?
B10' B12' B7' 107.7(4) . . ?
B8' B12' B7' 59.3(3) . . ?
B9' B12' B11' 108.5(4) . . ?
B10' B12' B11' 59.9(4) . . ?
B8' B12' B11' 107.8(4) . . ?
B7' B12' B11' 60.1(3) . . ?

loop_
_geom_bond_atom_site_label_1
_geom_bond_atom_site_label_2
_geom_bond_distance
_geom_bond_site_symmetry_2
_geom_bond_publ_flag
O1' C12' 1.416(6) . ?
O1 C12 1.409(5) . ?
C1 C11 1.525(5) . ?
C1 C2 1.684(6) . ?
C1 B5 1.698(6) . ?
C1 B4 1.704(6) . ?
C1 B3 1.723(6) . ?
C1 B6 1.724(6) . ?
C2 C13 1.490(6) . ?
C2 B7 1.705(7) . ?
C2 B3 1.711(6) . ?
C2 B11 1.712(7) . ?
C2 B6 1.734(6) . ?
C11 C12 1.508(6) . ?
C13 C14 1.342(4) . ?
B3 B8 1.752(7) . ?
B3 B7 1.755(7) . ?
B3 B4 1.771(7) . ?
B4 B9 1.766(7) . ?
B4 B5 1.769(6) . ?
B4 B8 1.779(8) . ?
B5 B9 1.769(7) . ?
B5 B6 1.776(7) . ?
B5 B10 1.783(7) . ?
B6 B10 1.767(7) . ?
B6 B11 1.794(8) . ?
B7 B12 1.751(8) . ?
B7 B8 1.757(8) . ?
B7 B11 1.771(8) . ?
B8 B12 1.775(8) . ?
B8 B9 1.790(7) . ?
B9 B12 1.788(8) . ?
B9 B10 1.794(7) . ?
B10 B11 1.749(8) . ?
B10 B12 1.778(7) . ?
B11 B12 1.759(8) . ?
C1' C11' 1.514(6) . ?
C1' C2' 1.685(6) . ?
C1' B4' 1.696(7) . ?
C1' B3' 1.713(7) . ?
C1' B5' 1.709(7) . ?
C1' B6' 1.719(7) . ?
C2' C13' 1.478(7) . ?
C2' B7' 1.698(7) . ?
C2' B11' 1.705(7) . ?
C2' B6' 1.710(7) . ?
C2' B3' 1.715(7) . ?
C11' C12' 1.497(7) . ?
C13' C14' 1.346(4) . ?
B3' B4' 1.752(9) . ?
B3' B8' 1.758(8) . ?
B3' B7' 1.772(8) . ?
B4' B5' 1.757(9) . ?
B4' B9' 1.771(9) . ?
B4' B8' 1.770(9) . ?
B5' B9' 1.770(8) . ?
B5' B6' 1.768(9) . ?
B5' B10' 1.773(9) . ?
B6' B10' 1.758(8) . ?
B6' B11' 1.776(8) . ?
B7' B8' 1.754(9) . ?
B7' B12' 1.773(8) . ?
B7' B11' 1.778(9) . ?
B8' B9' 1.762(9) . ?
B8' B12' 1.770(9) . ?
B9' B12' 1.753(10) . ?
B9' B10' 1.776(10) . ?
B10' B11' 1.771(9) . ?
B10' B12' 1.768(9) . ?
B11' B12' 1.780(9) . ?
